data_4505578
loop_
_publ_author_name
'Lu, Zhiyong'
'Xing, Hang'
'Sun, Ran'
'Bai, Junfeng'
'Zheng, Baishu'
'Li, Yizhi'

_publ_section_title
;
 Water Stable Metal--Organic Framework Evolutionally Formed from a
 Flexible Multidentate Ligand with Acylamide Groups for Selective
 CO2Adsorption
;
_journal_issue 3
_journal_name_full 'Crystal Growth &amp; Design'
_journal_page_first 1081
_journal_paper_doi 10.1021/cg201594p
_journal_volume 12
_journal_year 2012
_chemical_formula_moiety '2(C15 H18 Cu N3 O12), Cu H12 O6, 3(H0.80 O0.40),  1.8(H2 O)'
_chemical_formula_sum 'C30 H54 Cu3 N6 O33'
_chemical_formula_weight 1217.41
_chemical_name_systematic
; 
 ? 
;
_space_group_IT_number 167
_symmetry_cell_setting trigonal
_symmetry_space_group_name_Hall '-R 3 2"c'
_symmetry_space_group_name_H-M 'R -3 c :H'
_atom_sites_solution_hydrogens geom
_atom_sites_solution_primary direct
_atom_sites_solution_secondary difmap
_audit_creation_method SHELXL-97
_cell_angle_alpha 90.00
_cell_angle_beta 90.00
_cell_angle_gamma 120.00
_cell_formula_units_Z 6
_cell_length_a 13.5182(16)
_cell_length_b 13.5182(16)
_cell_length_c 54.861(9)
_cell_measurement_reflns_used 727
_cell_measurement_temperature 291(2)
_cell_measurement_theta_max 23.12
_cell_measurement_theta_min 2.11
_cell_volume 8682(2)
_computing_cell_refinement SMART
_computing_data_collection 'SMART (Bruker, 2000)'
_computing_data_reduction 'SAINT (Bruker, 2000)'
_computing_molecular_graphics SHELXTL
_computing_publication_material SHELXTL
_computing_structure_refinement SHELXTL
_computing_structure_solution 'SHELXTL (Bruker, 2000)'
_diffrn_ambient_temperature 291(2)
_diffrn_measured_fraction_theta_full 0.999
_diffrn_measured_fraction_theta_max 0.999
_diffrn_measurement_device_type 'Bruker Smart Apex CCD area detector'
_diffrn_measurement_method 'phi and omega scans'
_diffrn_radiation_monochromator graphite
_diffrn_radiation_source 'sealed tube'
_diffrn_radiation_type MoK\a
_diffrn_radiation_wavelength 0.71073
_diffrn_reflns_av_R_equivalents 0.0628
_diffrn_reflns_av_sigmaI/netI 0.0546
_diffrn_reflns_limit_h_max 13
_diffrn_reflns_limit_h_min -16
_diffrn_reflns_limit_k_max 16
_diffrn_reflns_limit_k_min -15
_diffrn_reflns_limit_l_max 66
_diffrn_reflns_limit_l_min -65
_diffrn_reflns_number 14919
_diffrn_reflns_theta_full 25.99
_diffrn_reflns_theta_max 25.99
_diffrn_reflns_theta_min 1.89
_exptl_absorpt_coefficient_mu 1.182
_exptl_absorpt_correction_T_max 0.7809
_exptl_absorpt_correction_T_min 0.7181
_exptl_absorpt_correction_type multi-scan
_exptl_absorpt_process_details 'SADABA, (Bruker, 2000)'
_exptl_crystal_colour blue
_exptl_crystal_density_diffrn 1.397
_exptl_crystal_density_method 'not measured'
_exptl_crystal_description block
_exptl_crystal_F_000 3762
_exptl_crystal_size_max 0.30
_exptl_crystal_size_mid 0.24
_exptl_crystal_size_min 0.22
_refine_diff_density_max 0.736
_refine_diff_density_min -0.879
_refine_diff_density_rms 0.064
_refine_ls_extinction_method none
_refine_ls_goodness_of_fit_ref 1.099
_refine_ls_hydrogen_treatment constr
_refine_ls_matrix_type full
_refine_ls_number_parameters 137
_refine_ls_number_reflns 1905
_refine_ls_number_restraints 0
_refine_ls_restrained_S_all 1.099
_refine_ls_R_factor_all 0.0827
_refine_ls_R_factor_gt 0.0501
_refine_ls_shift/su_max 0.000
_refine_ls_shift/su_mean 0.000
_refine_ls_structure_factor_coef Fsqd
_refine_ls_weighting_details 'calc w=1/[\s^2^(Fo^2^)+(0.05P)^2^] where P=(Fo^2^+2Fc^2^)/3'
_refine_ls_weighting_scheme calc
_refine_ls_wR_factor_gt 0.1040
_refine_ls_wR_factor_ref 0.1101
_reflns_number_gt 1351
_reflns_number_total 1905
_reflns_threshold_expression >2sigma(I)
_cod_data_source_file cg201594p_si_002.cif
_cod_data_source_block complex4
_cod_original_sg_symbol_H-M 'R-3c  '
_cod_database_code 4505578

loop_
_symmetry_equiv_pos_as_xyz
'x, y, z'
'-y, x-y, z'
'-x+y, -x, z'
'y, x, -z+1/2'
'x-y, -y, -z+1/2'
'-x, -x+y, -z+1/2'
'x+2/3, y+1/3, z+1/3'
'-y+2/3, x-y+1/3, z+1/3'
'-x+y+2/3, -x+1/3, z+1/3'
'y+2/3, x+1/3, -z+5/6'
'x-y+2/3, -y+1/3, -z+5/6'
'-x+2/3, -x+y+1/3, -z+5/6'
'x+1/3, y+2/3, z+2/3'
'-y+1/3, x-y+2/3, z+2/3'
'-x+y+1/3, -x+2/3, z+2/3'
'y+1/3, x+2/3, -z+7/6'
'x-y+1/3, -y+2/3, -z+7/6'
'-x+1/3, -x+y+2/3, -z+7/6'
'-x, -y, -z'
'y, -x+y, -z'
'x-y, x, -z'
'-y, -x, z-1/2'
'-x+y, y, z-1/2'
'x, x-y, z-1/2'
'-x+2/3, -y+1/3, -z+1/3'
'y+2/3, -x+y+1/3, -z+1/3'
'x-y+2/3, x+1/3, -z+1/3'
'-y+2/3, -x+1/3, z-1/6'
'-x+y+2/3, y+1/3, z-1/6'
'x+2/3, x-y+1/3, z-1/6'
'-x+1/3, -y+2/3, -z+2/3'
'y+1/3, -x+y+2/3, -z+2/3'
'x-y+1/3, x+2/3, -z+2/3'
'-y+1/3, -x+2/3, z+1/6'
'-x+y+1/3, y+2/3, z+1/6'
'x+1/3, x-y+2/3, z+1/6'

loop_
_atom_site_label
_atom_site_type_symbol
_atom_site_fract_x
_atom_site_fract_y
_atom_site_fract_z
_atom_site_U_iso_or_equiv
_atom_site_adp_type
_atom_site_occupancy
_atom_site_symmetry_multiplicity
_atom_site_calc_flag
_atom_site_refinement_flags
_atom_site_disorder_assembly
_atom_site_disorder_group
C1 C 0.1147(3) 1.0817(3) -0.03191(6) 0.0325(7) Uani 1 1 d . . .
H1A H 0.1916 1.1359 -0.0302 0.039 Uiso 1 1 d R . .
C2 C 0.0828(3) 0.9653(3) -0.03306(7) 0.0445(9) Uani 1 1 d . . .
C3 C 0.1620(3) 0.9242(3) -0.03263(6) 0.0358(8) Uani 1 1 d . . .
C4 C 0.3458(2) 0.9499(3) -0.01875(7) 0.0318(7) Uani 1 1 d . . .
H4C H 0.4198 1.0140 -0.0144 0.038 Uiso 1 1 d R . .
H4D H 0.3540 0.9207 -0.0343 0.038 Uiso 1 1 d R . .
C5 C 0.3105(3) 0.8550(3) 0.00074(6) 0.0369(8) Uani 1 1 d . . .
Cu1 Cu 0.3333 0.6667 0.020917(13) 0.0323(2) Uani 1 3 d S . .
Cu2 Cu 0.3333 0.6667 0.9167 0.0346(3) Uani 1 6 d S . .
N1 N 0.2654(2) 0.9894(2) -0.02134(6) 0.0371(7) Uani 1 1 d . . .
H1B H 0.3014 1.0563 -0.0294 0.045 Uiso 1 1 d R . .
O1 O 0.13643(19) 0.8281(2) -0.03987(5) 0.0461(7) Uani 1 1 d . . .
O2 O 0.2290(2) 0.8262(2) 0.01393(4) 0.0422(6) Uani 1 1 d . . .
O3 O 0.3723(2) 0.8083(2) 0.00093(5) 0.0469(7) Uani 1 1 d . A .
O4w O 0.3015(19) 0.564(2) 0.0466(5) 0.044(4) Uani 0.50 1 d P A 1
H4wA H 0.2743 0.4893 0.0397 0.052 Uiso 0.50 1 d PR A 1
H4wB H 0.2448 0.5616 0.0575 0.052 Uiso 0.50 1 d PR A 1
O5w O 0.232(4) 0.658(4) 0.9441(8) 0.043(6) Uani 0.50 1 d P B 1
H5wB H 0.1792 0.6662 0.9375 0.052 Uiso 0.50 1 d PR B 1
H5wA H 0.2703 0.7172 0.9529 0.052 Uiso 0.50 1 d PR B 1
O5w' O 0.220(4) 0.652(4) 0.9452(8) 0.048(8) Uani 0.50 1 d P B 2
H5wD H 0.1679 0.6604 0.9386 0.058 Uiso 0.50 1 d PR B 2
H5wC H 0.2589 0.7114 0.9540 0.058 Uiso 0.50 1 d PR B 2
O6w O 0.3333 0.1245(6) 0.9167 0.039(2) Uani 0.40 2 d SP . .
H6wA H 0.3558 0.1847 0.9251 0.047 Uiso 0.20 1 d PR . .
H6wB H 0.2675 0.0736 0.9215 0.047 Uiso 0.20 1 d PR . .
O7w O 0.5821(8) 0.0664(7) 0.92804(15) 0.061(3) Uani 0.30 1 d P . .
H7wA H 0.6531 0.1001 0.9249 0.073 Uiso 0.30 1 d PR . .
H7wC H 0.5685 0.0279 0.9411 0.073 Uiso 0.30 1 d PR . .
O4w' O 0.3198(18) 0.556(2) 0.0455(4) 0.047(5) Uani 0.50 1 d P A 2
H4wE H 0.2926 0.4818 0.0386 0.056 Uiso 0.50 1 d PR A 2
H4wF H 0.2632 0.5540 0.0564 0.056 Uiso 0.50 1 d PR A 2

loop_
_atom_site_aniso_label
_atom_site_aniso_U_11
_atom_site_aniso_U_22
_atom_site_aniso_U_33
_atom_site_aniso_U_23
_atom_site_aniso_U_13
_atom_site_aniso_U_12
C1 0.0308(17) 0.0323(16) 0.0357(19) -0.0095(14) 0.0001(13) 0.0167(14)
C2 0.0297(18) 0.0338(19) 0.061(3) 0.0142(17) 0.0069(17) 0.0091(15)
C3 0.0307(17) 0.044(2) 0.0193(17) -0.0031(14) 0.0086(14) 0.0088(15)
C4 0.0166(14) 0.0315(16) 0.044(2) 0.0065(15) 0.0024(13) 0.0098(13)
C5 0.0272(16) 0.0402(19) 0.0311(19) 0.0083(15) 0.0112(14) 0.0076(15)
Cu1 0.0262(2) 0.0262(2) 0.0445(5) 0.000 0.000 0.01308(12)
Cu2 0.0345(3) 0.0345(3) 0.0346(6) 0.000 0.000 0.01726(17)
N1 0.0197(12) 0.0319(15) 0.0550(19) -0.0124(13) 0.0019(13) 0.0093(11)
O1 0.0193(11) 0.0510(16) 0.0469(15) -0.0162(13) 0.0007(10) 0.0017(11)
O2 0.0350(13) 0.0413(14) 0.0347(14) 0.0101(10) 0.0113(10) 0.0074(11)
O3 0.0303(12) 0.0366(13) 0.0662(19) 0.0164(12) 0.0144(12) 0.0110(11)
O4w 0.035(5) 0.048(5) 0.048(9) -0.007(5) -0.018(6) 0.021(4)
O5w 0.036(8) 0.045(9) 0.044(11) 0.004(8) 0.012(7) 0.018(7)
O5w' 0.039(10) 0.050(10) 0.048(15) -0.013(11) -0.013(12) 0.016(8)
O6w 0.031(4) 0.039(3) 0.045(5) 0.0160(19) 0.032(4) 0.016(2)
O7w 0.047(5) 0.043(5) 0.037(5) 0.012(4) 0.013(4) -0.020(4)
O4w' 0.052(9) 0.046(6) 0.031(6) 0.008(4) 0.016(6) 0.015(6)

loop_
_atom_type_symbol
_atom_type_description
_atom_type_scat_dispersion_real
_atom_type_scat_dispersion_imag
_atom_type_scat_source
C C 0.0033 0.0016 'International Tables Vol C Tables 4.2.6.8 and 6.1.1.4'
H H 0.0000 0.0000 'International Tables Vol C Tables 4.2.6.8 and 6.1.1.4'
N N 0.0061 0.0033 'International Tables Vol C Tables 4.2.6.8 and 6.1.1.4'
O O 0.0106 0.0060 'International Tables Vol C Tables 4.2.6.8 and 6.1.1.4'
Cu Cu 0.3201 1.2651 'International Tables Vol C Tables 4.2.6.8 and 6.1.1.4'

loop_
_geom_angle_atom_site_label_1
_geom_angle_atom_site_label_2
_geom_angle_atom_site_label_3
_geom_angle
_geom_angle_site_symmetry_1
_geom_angle_site_symmetry_3
C2 C1 C2 122.0(3) 2_675 .
C2 C1 H1A 119.2 2_675 .
C2 C1 H1A 118.8 . .
C1 C2 C1 117.6(3) 3_465 .
C1 C2 C3 117.9(3) 3_465 .
C1 C2 C3 124.2(3) . .
O1 C3 N1 118.7(3) . .
O1 C3 C2 122.3(3) . .
N1 C3 C2 118.6(3) . .
N1 C4 C5 113.4(3) . .
N1 C4 H4C 109.0 . .
C5 C4 H4C 108.8 . .
N1 C4 H4D 108.9 . .
C5 C4 H4D 108.8 . .
H4C C4 H4D 107.8 . .
O2 C5 O3 123.6(3) . .
O2 C5 C4 122.3(3) . .
O3 C5 C4 114.1(3) . .
O4w Cu1 O4w 69.5(13) 3_565 2_665
O4w Cu1 O4w 69.5(13) 3_565 .
O4w Cu1 O4w 69.5(13) 2_665 .
O4w Cu1 O4w' 9.3(14) 3_565 3_565
O4w Cu1 O4w' 78.1(7) 2_665 3_565
O4w Cu1 O4w' 68.5(9) . 3_565
O4w Cu1 O4w' 68.5(9) 3_565 2_665
O4w Cu1 O4w' 9.3(14) 2_665 2_665
O4w Cu1 O4w' 78.1(7) . 2_665
O4w' Cu1 O4w' 77.5(13) 3_565 2_665
O4w Cu1 O4w' 78.1(7) 3_565 .
O4w Cu1 O4w' 68.5(9) 2_665 .
O4w Cu1 O4w' 9.3(14) . .
O4w' Cu1 O4w' 77.5(13) 3_565 .
O4w' Cu1 O4w' 77.5(13) 2_665 .
O4w Cu1 O3 98.4(8) 3_565 2_665
O4w Cu1 O3 163.7(8) 2_665 2_665
O4w Cu1 O3 96.3(7) . 2_665
O4w' Cu1 O3 89.4(7) 3_565 2_665
O4w' Cu1 O3 166.9(8) 2_665 2_665
O4w' Cu1 O3 98.9(7) . 2_665
O4w Cu1 O3 96.3(7) 3_565 .
O4w Cu1 O3 98.4(8) 2_665 .
O4w Cu1 O3 163.7(8) . .
O4w' Cu1 O3 98.9(7) 3_565 .
O4w' Cu1 O3 89.4(7) 2_665 .
O4w' Cu1 O3 166.9(8) . .
O3 Cu1 O3 93.67(11) 2_665 .
O4w Cu1 O3 163.7(8) 3_565 3_565
O4w Cu1 O3 96.3(7) 2_665 3_565
O4w Cu1 O3 98.4(8) . 3_565
O4w' Cu1 O3 166.9(8) 3_565 3_565
O4w' Cu1 O3 98.9(7) 2_665 3_565
O4w' Cu1 O3 89.4(7) . 3_565
O3 Cu1 O3 93.67(11) 2_665 3_565
O3 Cu1 O3 93.67(11) . 3_565
O5w Cu2 O5w 70(2) 10_456 12_556
O5w Cu2 O5w 70(2) 10_456 11_566
O5w Cu2 O5w 70(2) 12_556 11_566
O5w Cu2 O5w 136(3) 10_456 .
O5w Cu2 O5w 147(3) 12_556 .
O5w Cu2 O5w 98(3) 11_566 .
O5w Cu2 O5w 147(3) 10_456 3_565
O5w Cu2 O5w 98(3) 12_556 3_565
O5w Cu2 O5w 136(3) 11_566 3_565
O5w Cu2 O5w 70(2) . 3_565
O5w Cu2 O5w 98(3) 10_456 2_665
O5w Cu2 O5w 136(3) 12_556 2_665
O5w Cu2 O5w 147(3) 11_566 2_665
O5w Cu2 O5w 70(2) . 2_665
O5w Cu2 O5w 70(2) 3_565 2_665
O5w Cu2 O5w' 2(3) 10_456 10_456
O5w Cu2 O5w' 71.6(18) 12_556 10_456
O5w Cu2 O5w' 69.7(19) 11_566 10_456
O5w Cu2 O5w' 134.4(2) . 10_456
O5w Cu2 O5w' 147.7(2) 3_565 10_456
O5w Cu2 O5w' 96.6(2) 2_665 10_456
O5w Cu2 O5w' 69.7(19) 10_456 12_556
O5w Cu2 O5w' 2(2) 12_556 12_556
O5w Cu2 O5w' 71.6(18) 11_566 12_556
O5w Cu2 O5w' 147.7(2) . 12_556
O5w Cu2 O5w' 96.6(2) 3_565 12_556
O5w Cu2 O5w' 134.4(2) 2_665 12_556
O5w' Cu2 O5w' 71.8(19) 10_456 12_556
O5w Cu2 O5w' 71.6(18) 10_456 11_566
O5w Cu2 O5w' 69.7(19) 12_556 11_566
O5w Cu2 O5w' 2(2) 11_566 11_566
O5w Cu2 O5w' 96.6(2) . 11_566
O5w Cu2 O5w' 134.4(2) 3_565 11_566
O5w Cu2 O5w' 147.7(2) 2_665 11_566
O5w' Cu2 O5w' 71.7(19) 10_456 11_566
O5w' Cu2 O5w' 71.7(18) 12_556 11_566
O5w Cu2 O5w' 134.4(2) 10_456 .
O5w Cu2 O5w' 147.7(2) 12_556 .
O5w Cu2 O5w' 96.6(2) 11_566 .
O5w Cu2 O5w' 2(3) . .
O5w Cu2 O5w' 71.6(18) 3_565 .
O5w Cu2 O5w' 69.7(19) 2_665 .
O5w' Cu2 O5w' 132(3) 10_456 .
O5w' Cu2 O5w' 149(3) 12_556 .
O5w' Cu2 O5w' 96(3) 11_566 .
O5w Cu2 O5w' 147.7(2) 10_456 3_565
O5w Cu2 O5w' 96.6(2) 12_556 3_565
O5w Cu2 O5w' 134.4(2) 11_566 3_565
O5w Cu2 O5w' 69.7(19) . 3_565
O5w Cu2 O5w' 2(2) 3_565 3_565
O5w Cu2 O5w' 71.6(18) 2_665 3_565
O5w' Cu2 O5w' 149(3) 10_456 3_565
O5w' Cu2 O5w' 96(3) 12_556 3_565
O5w' Cu2 O5w' 132(3) 11_566 3_565
O5w' Cu2 O5w' 71.7(19) . 3_565
O5w Cu2 O5w' 96.6(2) 10_456 2_665
O5w Cu2 O5w' 134.4(2) 12_556 2_665
O5w Cu2 O5w' 147.7(2) 11_566 2_665
O5w Cu2 O5w' 71.6(18) . 2_665
O5w Cu2 O5w' 69.7(19) 3_565 2_665
O5w Cu2 O5w' 2(2) 2_665 2_665
O5w' Cu2 O5w' 96(2) 10_456 2_665
O5w' Cu2 O5w' 132(3) 12_556 2_665
O5w' Cu2 O5w' 149(3) 11_566 2_665
O5w' Cu2 O5w' 71.7(19) . 2_665
O5w' Cu2 O5w' 71.7(18) 3_565 2_665
C3 N1 C4 121.6(3) . .
C3 N1 H1B 106.8 . .
C4 N1 H1B 107.0 . .
C5 O3 Cu1 123.1(2) . .
Cu1 O4w H4wA 107.8 . .
Cu1 O4w H4wB 112.0 . .
H4wA O4w H4wB 109.5 . .
Cu1 O4w H4wE 107.5 . .
H4wB O4w H4wE 121.2 . .
Cu1 O4w H4wF 125.5 . .
H4wA O4w H4wF 104.1 . .
H4wE O4w H4wF 113.6 . .
Cu2 O5w H5wB 105.5 . .
Cu2 O5w H5wA 107.0 . .
H5wB O5w H5wA 106.3 . .
Cu2 O5w H5wD 112.2 . .
H5wA O5w H5wD 107.3 . .
Cu2 O5w H5wC 116.8 . .
H5wB O5w H5wC 101.8 . .
H5wD O5w H5wC 101.6 . .
Cu2 O5w' H5wB 98.3 . .
Cu2 O5w' H5wA 95.9 . .
H5wB O5w' H5wA 107.1 . .
Cu2 O5w' H5wD 106.5 . .
H5wA O5w' H5wD 110.0 . .
Cu2 O5w' H5wC 104.9 . .
H5wB O5w' H5wC 104.7 . .
H5wD O5w' H5wC 106.3 . .
H6wA O6w H6wB 109.5 . .
H7wA O7w H7wC 109.8 . .
Cu1 O4w' H4wA 107.0 . .
Cu1 O4w' H4wB 95.1 . .
H4wA O4w' H4wB 94.7 . .
Cu1 O4w' H4wE 111.6 . .
H4wB O4w' H4wE 112.1 . .
Cu1 O4w' H4wF 102.8 . .
H4wA O4w' H4wF 93.3 . .
H4wE O4w' H4wF 109.5 . .

loop_
_geom_bond_atom_site_label_1
_geom_bond_atom_site_label_2
_geom_bond_distance
_geom_bond_site_symmetry_2
C1 C2 1.389(4) 2_675
C1 C2 1.410(5) .
C1 H1A 0.9300 .
C2 C1 1.389(4) 3_465
C2 C3 1.432(5) .
C3 O1 1.231(4) .
C3 N1 1.372(4) .
C4 N1 1.438(4) .
C4 C5 1.550(4) .
C4 H4C 0.9700 .
C4 H4D 0.9698 .
C5 O2 1.208(4) .
C5 O3 1.275(4) .
Cu1 O4w 1.87(3) 3_565
Cu1 O4w 1.87(3) 2_665
Cu1 O4w 1.87(3) .
Cu1 O4w' 1.95(2) 3_565
Cu1 O4w' 1.95(2) 2_665
Cu1 O4w' 1.95(2) .
Cu1 O3 2.034(2) 2_665
Cu1 O3 2.034(2) .
Cu1 O3 2.034(2) 3_565
Cu2 O5w 2.00(5) 10_456
Cu2 O5w 2.00(5) 12_556
Cu2 O5w 2.00(5) 11_566
Cu2 O5w 2.00(5) .
Cu2 O5w 2.00(5) 3_565
Cu2 O5w 2.00(5) 2_665
Cu2 O5w' 2.13(5) 10_456
Cu2 O5w' 2.13(5) 12_556
Cu2 O5w' 2.13(5) 11_566
Cu2 O5w' 2.13(5) .
Cu2 O5w' 2.13(5) 3_565
Cu2 O5w' 2.13(5) 2_665
N1 H1B 0.9001 .
O4w H4wA 0.9598 .
O4w H4wB 0.9602 .
O4w H4wE 1.1424 .
O4w H4wF 0.7090 .
O5w H5wB 0.8502 .
O5w H5wA 0.8501 .
O5w H5wD 0.9283 .
O5w H5wC 0.8251 .
O5w' H5wB 0.7914 .
O5w' H5wA 0.8985 .
O5w' H5wD 0.8501 .
O5w' H5wC 0.8501 .
O6w H6wA 0.8500 .
O6w H6wB 0.8501 .
O7w H7wA 0.8502 .
O7w H7wC 0.8500 .
O4w' H4wA 0.8604 .
O4w' H4wB 1.2424 .
O4w' H4wE 0.9599 .
O4w' H4wF 0.9600 .

loop_
_geom_torsion_atom_site_label_1
_geom_torsion_atom_site_label_2
_geom_torsion_atom_site_label_3
_geom_torsion_atom_site_label_4
_geom_torsion
_geom_torsion_site_symmetry_1
_geom_torsion_site_symmetry_4
C2 C1 C2 C1 -9.0(8) 2_675 3_465
C2 C1 C2 C3 178.2(2) 2_675 .
C1 C2 C3 O1 26.5(6) 3_465 .
C1 C2 C3 O1 -160.7(4) . .
C1 C2 C3 N1 -146.2(4) 3_465 .
C1 C2 C3 N1 26.6(5) . .
N1 C4 C5 O2 -6.8(5) . .
N1 C4 C5 O3 170.9(3) . .
O1 C3 N1 C4 2.7(5) . .
C2 C3 N1 C4 175.7(3) . .
C5 C4 N1 C3 -73.6(4) . .
O2 C5 O3 Cu1 6.8(5) . .
C4 C5 O3 Cu1 -170.9(2) . .
O4w Cu1 O3 C5 -32.0(8) 3_565 .
O4w Cu1 O3 C5 -102.2(8) 2_665 .
O4w Cu1 O3 C5 -61(2) . .
O4w' Cu1 O3 C5 -23.0(8) 3_565 .
O4w' Cu1 O3 C5 -100.3(8) 2_665 .
O4w' Cu1 O3 C5 -96(3) . .
O3 Cu1 O3 C5 66.9(3) 2_665 .
O3 Cu1 O3 C5 160.9(3) 3_565 .
